data_4125375
loop_
_publ_author_name
'Longobardi, Lauren E.'
'Zatsepin, Pavel'
'Korol, Roman'
'Liu, Lei'
'Grimme, Stefan'
'Stephan, Douglas W.'

_publ_section_title
;
 Reactions of Boron-Derived Radicals with Nucleophiles.
;
_journal_issue 1
_journal_name_full 'Journal of the American Chemical Society'
_journal_page_first 426
_journal_page_last 435
_journal_paper_doi 10.1021/jacs.6b11190
_journal_volume 139
_journal_year 2017
_chemical_formula_sum 'C46 H22 B F10 O2 P'
_chemical_formula_weight 838.42
_chemical_name_systematic
; 
 ? 
;
_space_group_IT_number 2
_symmetry_cell_setting triclinic
_symmetry_space_group_name_Hall '-P 1'
_symmetry_space_group_name_H-M 'P -1'
_atom_sites_solution_hydrogens geom
_atom_sites_solution_primary direct
_atom_sites_solution_secondary difmap
_audit_creation_method SHELXL-97
_cell_angle_alpha 67.943(3)
_cell_angle_beta 72.004(3)
_cell_angle_gamma 68.902(3)
_cell_formula_units_Z 2
_cell_length_a 12.1499(6)
_cell_length_b 12.2300(6)
_cell_length_c 14.2517(7)
_cell_measurement_temperature 150(2)
_cell_measurement_theta_max 0.7456
_cell_measurement_theta_min 0.7042
_cell_volume 1793.79(16)
_computing_structure_refinement 'SHELXL-97 (Sheldrick, 2008)'
_computing_structure_solution 'SHELXS-97 (Sheldrick, 2008)'
_diffrn_ambient_temperature 150(2)
_diffrn_measured_fraction_theta_full 0.996
_diffrn_measured_fraction_theta_max 0.996
_diffrn_measurement_device_type kappa
_diffrn_radiation_monochromator graphite
_diffrn_radiation_source 'fine-focus sealed tube'
_diffrn_radiation_type MoK\a
_diffrn_radiation_wavelength 0.71073
_diffrn_reflns_av_R_equivalents 0.0348
_diffrn_reflns_av_sigmaI/netI 0.0457
_diffrn_reflns_limit_h_max 15
_diffrn_reflns_limit_h_min -15
_diffrn_reflns_limit_k_max 15
_diffrn_reflns_limit_k_min -15
_diffrn_reflns_limit_l_max 18
_diffrn_reflns_limit_l_min -18
_diffrn_reflns_number 30908
_diffrn_reflns_theta_full 27.51
_diffrn_reflns_theta_max 27.51
_diffrn_reflns_theta_min 1.83
_exptl_absorpt_coefficient_mu 0.172
_exptl_absorpt_correction_T_max 0.9665
_exptl_absorpt_correction_T_min 0.9503
_exptl_absorpt_correction_type multi-scan
_exptl_absorpt_process_details sadabs
_exptl_crystal_colour orange
_exptl_crystal_density_diffrn 1.552
_exptl_crystal_density_method 'not measured'
_exptl_crystal_description block
_exptl_crystal_F_000 848
_exptl_crystal_size_max 0.30
_exptl_crystal_size_mid 0.20
_exptl_crystal_size_min 0.20
_refine_diff_density_max 0.305
_refine_diff_density_min -0.308
_refine_diff_density_rms 0.050
_refine_ls_extinction_method none
_refine_ls_goodness_of_fit_ref 0.893
_refine_ls_hydrogen_treatment mixed
_refine_ls_matrix_type full
_refine_ls_number_parameters 541
_refine_ls_number_reflns 8212
_refine_ls_number_restraints 0
_refine_ls_restrained_S_all 0.893
_refine_ls_R_factor_all 0.0701
_refine_ls_R_factor_gt 0.0407
_refine_ls_shift/su_max 0.001
_refine_ls_shift/su_mean 0.000
_refine_ls_structure_factor_coef Fsqd
_refine_ls_weighting_details 'calc w=1/[\s^2^(Fo^2^)+(0.1000P)^2^+0.0000P] where P=(Fo^2^+2Fc^2^)/3'
_refine_ls_weighting_scheme calc
_refine_ls_wR_factor_gt 0.1149
_refine_ls_wR_factor_ref 0.1357
_reflns_number_gt 5865
_reflns_number_total 8212
_reflns_threshold_expression >2sigma(I)
_cod_data_source_file 8b-LEL061_0m.cif
_cod_data_source_block lel061_0m
_cod_depositor_comments 'Adding full bibliography for 4125374--4125385.cif.'
_cod_original_cell_volume 1793.79(15)
_cod_original_sg_symbol_H-M P-1
_cod_database_code 4125375

loop_
_symmetry_equiv_pos_as_xyz
'x, y, z'
'-x, -y, -z'

loop_
_atom_site_label
_atom_site_type_symbol
_atom_site_fract_x
_atom_site_fract_y
_atom_site_fract_z
_atom_site_U_iso_or_equiv
_atom_site_adp_type
_atom_site_occupancy
_atom_site_symmetry_multiplicity
_atom_site_calc_flag
_atom_site_refinement_flags
P1 P 0.66711(4) 0.55780(4) 0.19780(4) 0.01929(13) Uani 1 1 d .
F8 F 0.93627(11) 1.04458(11) -0.24340(9) 0.0370(3) Uani 1 1 d .
F10 F 0.70767(13) 1.09613(11) 0.07318(10) 0.0530(4) Uani 1 1 d .
F6 F 1.01391(11) 0.72626(10) 0.05909(10) 0.0398(3) Uani 1 1 d .
F7 F 1.06942(12) 0.81829(12) -0.14476(10) 0.0505(4) Uani 1 1 d .
F4 F 0.37807(10) 1.04569(11) 0.30506(11) 0.0398(3) Uani 1 1 d .
F5 F 0.56035(10) 0.90848(11) 0.19857(10) 0.0379(3) Uani 1 1 d .
F3 F 0.42420(10) 1.15032(10) 0.42213(9) 0.0355(3) Uani 1 1 d .
F2 F 0.65518(11) 1.11370(11) 0.43060(10) 0.0389(3) Uani 1 1 d .
O1 O 0.78144(11) 0.72373(10) 0.21555(10) 0.0221(3) Uani 1 1 d .
O2 O 0.92463(11) 0.78284(11) 0.25359(10) 0.0239(3) Uani 1 1 d .
C32 C 0.4854(2) 0.33437(19) 0.12760(19) 0.0394(6) Uani 1 1 d .
H32A H 0.4470 0.2898 0.1120 0.047 Uiso 1 1 calc R
C33 C 0.5901(2) 0.35914(18) 0.06396(18) 0.0369(5) Uani 1 1 d .
H33A H 0.6243 0.3305 0.0050 0.044 Uiso 1 1 calc R
C34 C 0.64600(19) 0.42519(17) 0.08499(16) 0.0289(5) Uani 1 1 d .
H34A H 0.7179 0.4425 0.0402 0.035 Uiso 1 1 calc R
C29 C 0.59680(17) 0.46652(16) 0.17229(15) 0.0226(4) Uani 1 1 d .
C1 C 0.78799(16) 0.45764(15) 0.26325(15) 0.0207(4) Uani 1 1 d .
C14 C 0.86751(15) 0.50070(15) 0.28771(14) 0.0185(4) Uani 1 1 d .
C13 C 0.86336(15) 0.62513(15) 0.26364(14) 0.0201(4) Uani 1 1 d .
C41 C 0.85595(16) 0.90433(16) 0.07889(15) 0.0225(4) Uani 1 1 d .
C42 C 0.94958(17) 0.84158(17) 0.01602(16) 0.0274(4) Uani 1 1 d .
C43 C 0.98053(17) 0.88715(18) -0.08977(17) 0.0304(5) Uani 1 1 d .
C44 C 0.91638(17) 1.00198(18) -0.14006(16) 0.0272(4) Uani 1 1 d .
C20 C 0.7941(2) 0.7807(2) -0.13333(18) 0.0368(5) Uani 1 1 d .
H20A H 0.8185 0.8236 -0.2037 0.044 Uiso 1 1 calc R
C21 C 0.8641(2) 0.6650(2) -0.08943(18) 0.0387(5) Uani 1 1 d .
H21A H 0.9369 0.6289 -0.1298 0.046 Uiso 1 1 calc R
C22 C 0.82890(18) 0.60168(19) 0.01269(16) 0.0306(5) Uani 1 1 d .
H22A H 0.8785 0.5232 0.0428 0.037 Uiso 1 1 calc R
C17 C 0.72059(16) 0.65267(16) 0.07171(15) 0.0220(4) Uani 1 1 d .
C31 C 0.4363(2) 0.37421(19) 0.21385(19) 0.0367(5) Uani 1 1 d .
H31A H 0.3639 0.3571 0.2577 0.044 Uiso 1 1 calc R
C30 C 0.49177(18) 0.43898(18) 0.23700(17) 0.0295(5) Uani 1 1 d .
H30A H 0.4581 0.4649 0.2974 0.035 Uiso 1 1 calc R
C23 C 0.55042(16) 0.64069(16) 0.28003(15) 0.0214(4) Uani 1 1 d .
C28 C 0.56811(17) 0.63053(17) 0.37532(16) 0.0256(4) Uani 1 1 d .
H28A H 0.6431 0.5836 0.3954 0.031 Uiso 1 1 calc R
C27 C 0.47528(19) 0.68955(19) 0.44111(17) 0.0329(5) Uani 1 1 d .
H27A H 0.4869 0.6827 0.5063 0.039 Uiso 1 1 calc R
C26 C 0.36653(18) 0.75800(19) 0.41174(18) 0.0327(5) Uani 1 1 d .
H26A H 0.3037 0.7987 0.4566 0.039 Uiso 1 1 calc R
C25 C 0.34830(17) 0.76782(18) 0.31732(17) 0.0302(5) Uani 1 1 d .
H25A H 0.2732 0.8152 0.2976 0.036 Uiso 1 1 calc R
C24 C 0.43955(17) 0.70854(17) 0.25151(16) 0.0264(4) Uani 1 1 d .
H24A H 0.4266 0.7141 0.1872 0.032 Uiso 1 1 calc R
C12 C 0.94442(16) 0.66049(15) 0.28645(14) 0.0203(4) Uani 1 1 d .
C46 C 0.79890(18) 1.02159(17) 0.02371(16) 0.0285(5) Uani 1 1 d .
C45 C 0.82727(18) 1.07064(18) -0.08154(16) 0.0287(5) Uani 1 1 d .
F9 F 0.76638(12) 1.18550(11) -0.12892(10) 0.0439(3) Uani 1 1 d .
C35 C 0.70759(16) 0.92661(15) 0.26383(15) 0.0207(4) Uani 1 1 d .
C36 C 0.72502(16) 0.98616(15) 0.32140(15) 0.0211(4) Uani 1 1 d .
C37 C 0.63170(17) 1.06014(16) 0.37450(15) 0.0242(4) Uani 1 1 d .
C38 C 0.51556(17) 1.07865(16) 0.37035(15) 0.0243(4) Uani 1 1 d .
C39 C 0.49208(16) 1.02461(16) 0.31251(16) 0.0262(4) Uani 1 1 d .
C40 C 0.58819(17) 0.95162(16) 0.26039(16) 0.0246(4) Uani 1 1 d .
F1 F 0.83676(9) 0.97704(10) 0.32750(9) 0.0290(3) Uani 1 1 d .
C11 C 1.03723(15) 0.57581(16) 0.33960(14) 0.0199(4) Uani 1 1 d .
C10 C 1.11720(16) 0.61080(17) 0.36736(15) 0.0242(4) Uani 1 1 d .
H10A H 1.1136 0.6951 0.3477 0.029 Uiso 1 1 calc R
C9 C 1.20188(16) 0.52264(18) 0.42355(15) 0.0264(4) Uani 1 1 d .
H9A H 1.2561 0.5470 0.4422 0.032 Uiso 1 1 calc R
C8 C 1.20794(16) 0.39935(18) 0.45261(15) 0.0271(4) Uani 1 1 d .
H8A H 1.2660 0.3402 0.4916 0.032 Uiso 1 1 calc R
C7 C 1.13013(16) 0.36041(17) 0.42555(15) 0.0232(4) Uani 1 1 d .
C6 C 1.13481(17) 0.23373(17) 0.45482(16) 0.0286(5) Uani 1 1 d .
H6A H 1.1936 0.1738 0.4926 0.034 Uiso 1 1 calc R
C5 C 1.05810(17) 0.19720(17) 0.43027(16) 0.0302(5) Uani 1 1 d .
H5A H 1.0638 0.1122 0.4510 0.036 Uiso 1 1 calc R
C4 C 0.96741(16) 0.28475(16) 0.37309(15) 0.0235(4) Uani 1 1 d .
C15 C 0.95964(15) 0.41130(15) 0.34300(14) 0.0197(4) Uani 1 1 d .
C16 C 1.04206(15) 0.44902(15) 0.36831(14) 0.0202(4) Uani 1 1 d .
C3 C 0.88721(17) 0.24676(16) 0.34743(16) 0.0270(4) Uani 1 1 d .
H3A H 0.8934 0.1618 0.3672 0.032 Uiso 1 1 calc R
C2 C 0.79985(17) 0.33112(16) 0.29404(15) 0.0243(4) Uani 1 1 d .
H2A H 0.7465 0.3034 0.2776 0.029 Uiso 1 1 calc R
C18 C 0.65125(18) 0.77027(16) 0.02760(16) 0.0261(4) Uani 1 1 d .
H18A H 0.5784 0.8069 0.0675 0.031 Uiso 1 1 calc R
C19 C 0.6888(2) 0.83370(19) -0.07480(17) 0.0325(5) Uani 1 1 d .
H19A H 0.6418 0.9139 -0.1046 0.039 Uiso 1 1 calc R
B1 B 0.81750(18) 0.83606(18) 0.20249(18) 0.0225(5) Uani 1 1 d .

loop_
_atom_site_aniso_label
_atom_site_aniso_U_11
_atom_site_aniso_U_22
_atom_site_aniso_U_33
_atom_site_aniso_U_23
_atom_site_aniso_U_13
_atom_site_aniso_U_12
P1 0.0179(2) 0.0220(2) 0.0208(3) -0.01103(19) -0.00576(19) -0.00223(17)
F8 0.0307(7) 0.0515(7) 0.0241(7) -0.0084(6) 0.0007(5) -0.0140(5)
F10 0.0648(9) 0.0322(6) 0.0290(8) -0.0094(6) -0.0060(7) 0.0213(6)
F6 0.0322(7) 0.0288(6) 0.0402(8) -0.0104(6) -0.0015(6) 0.0076(5)
F7 0.0399(8) 0.0493(8) 0.0397(8) -0.0194(7) 0.0123(6) 0.0025(6)
F4 0.0201(6) 0.0426(7) 0.0574(9) -0.0222(6) -0.0149(6) 0.0040(5)
F5 0.0313(7) 0.0393(6) 0.0579(9) -0.0306(6) -0.0248(6) 0.0039(5)
F3 0.0304(6) 0.0337(6) 0.0349(7) -0.0177(6) 0.0011(5) 0.0010(5)
F2 0.0394(7) 0.0483(7) 0.0439(8) -0.0345(6) -0.0044(6) -0.0106(6)
O1 0.0217(7) 0.0178(6) 0.0299(8) -0.0094(5) -0.0140(6) 0.0008(5)
O2 0.0226(7) 0.0209(6) 0.0320(8) -0.0102(6) -0.0137(6) -0.0009(5)
C32 0.0575(15) 0.0300(10) 0.0443(15) -0.0068(10) -0.0254(12) -0.0193(10)
C33 0.0579(15) 0.0276(10) 0.0328(13) -0.0147(9) -0.0132(11) -0.0113(10)
C34 0.0351(11) 0.0267(9) 0.0279(12) -0.0136(9) -0.0061(9) -0.0062(8)
C29 0.0235(10) 0.0233(8) 0.0242(11) -0.0100(8) -0.0101(8) -0.0028(7)
C1 0.0185(9) 0.0224(8) 0.0209(10) -0.0091(8) -0.0048(8) -0.0018(7)
C14 0.0151(8) 0.0211(8) 0.0174(10) -0.0083(7) -0.0023(7) -0.0008(6)
C13 0.0163(9) 0.0213(8) 0.0214(10) -0.0088(8) -0.0054(7) 0.0003(6)
C41 0.0210(9) 0.0233(8) 0.0281(11) -0.0125(8) -0.0090(8) -0.0031(7)
C42 0.0211(10) 0.0250(9) 0.0335(13) -0.0095(9) -0.0061(9) -0.0020(7)
C43 0.0197(10) 0.0362(10) 0.0347(13) -0.0174(10) 0.0018(9) -0.0059(8)
C44 0.0218(10) 0.0385(11) 0.0229(11) -0.0070(9) -0.0032(8) -0.0134(8)
C20 0.0367(13) 0.0490(12) 0.0264(12) -0.0036(10) -0.0075(10) -0.0208(10)
C21 0.0278(11) 0.0546(13) 0.0297(13) -0.0131(11) 0.0007(9) -0.0119(10)
C22 0.0229(10) 0.0369(10) 0.0283(12) -0.0098(9) -0.0046(9) -0.0046(8)
C17 0.0201(9) 0.0292(9) 0.0224(10) -0.0117(8) -0.0060(8) -0.0074(7)
C31 0.0384(12) 0.0359(11) 0.0419(14) -0.0085(10) -0.0111(10) -0.0179(9)
C30 0.0309(11) 0.0338(10) 0.0298(12) -0.0135(9) -0.0053(9) -0.0123(8)
C23 0.0202(9) 0.0251(8) 0.0221(10) -0.0123(8) -0.0029(8) -0.0054(7)
C28 0.0211(10) 0.0311(9) 0.0268(11) -0.0135(9) -0.0060(8) -0.0034(7)
C27 0.0333(12) 0.0447(12) 0.0274(12) -0.0219(10) -0.0050(9) -0.0076(9)
C26 0.0235(10) 0.0417(11) 0.0383(13) -0.0270(10) 0.0018(9) -0.0061(8)
C25 0.0186(10) 0.0349(10) 0.0399(13) -0.0193(10) -0.0061(9) -0.0018(8)
C24 0.0210(10) 0.0325(10) 0.0299(12) -0.0160(9) -0.0066(8) -0.0036(7)
C12 0.0196(9) 0.0215(8) 0.0196(10) -0.0092(8) -0.0049(8) -0.0015(7)
C46 0.0284(11) 0.0274(9) 0.0273(12) -0.0127(9) -0.0082(9) 0.0019(8)
C45 0.0266(11) 0.0306(9) 0.0286(12) -0.0083(9) -0.0113(9) -0.0035(8)
F9 0.0458(8) 0.0379(7) 0.0301(8) -0.0021(6) -0.0138(6) 0.0053(6)
C35 0.0242(10) 0.0165(7) 0.0212(10) -0.0052(7) -0.0079(8) -0.0031(7)
C36 0.0211(9) 0.0209(8) 0.0209(10) -0.0054(7) -0.0046(8) -0.0059(7)
C37 0.0310(11) 0.0253(9) 0.0200(10) -0.0102(8) -0.0041(8) -0.0092(8)
C38 0.0251(10) 0.0204(8) 0.0218(11) -0.0077(8) -0.0007(8) -0.0020(7)
C39 0.0182(9) 0.0241(9) 0.0351(12) -0.0078(8) -0.0104(8) -0.0012(7)
C40 0.0278(10) 0.0204(8) 0.0300(11) -0.0099(8) -0.0141(9) -0.0019(7)
F1 0.0218(6) 0.0356(6) 0.0383(7) -0.0192(5) -0.0061(5) -0.0091(5)
C11 0.0141(9) 0.0255(8) 0.0186(10) -0.0092(8) -0.0022(7) -0.0019(7)
C10 0.0180(9) 0.0302(9) 0.0256(11) -0.0123(8) -0.0030(8) -0.0049(7)
C9 0.0165(9) 0.0400(10) 0.0232(11) -0.0098(9) -0.0065(8) -0.0057(8)
C8 0.0153(9) 0.0370(10) 0.0225(11) -0.0077(9) -0.0065(8) 0.0011(7)
C7 0.0154(9) 0.0301(9) 0.0178(10) -0.0068(8) -0.0012(7) -0.0012(7)
C6 0.0202(10) 0.0277(9) 0.0278(12) -0.0013(8) -0.0096(8) 0.0014(7)
C5 0.0254(11) 0.0231(9) 0.0325(12) -0.0023(9) -0.0062(9) -0.0017(7)
C4 0.0203(9) 0.0236(8) 0.0215(10) -0.0067(8) -0.0025(8) -0.0017(7)
C15 0.0165(9) 0.0223(8) 0.0167(10) -0.0075(7) -0.0006(7) -0.0017(7)
C16 0.0150(9) 0.0248(8) 0.0168(10) -0.0079(7) -0.0001(7) -0.0019(7)
C3 0.0274(10) 0.0205(8) 0.0304(12) -0.0072(8) -0.0063(9) -0.0037(7)
C2 0.0237(10) 0.0241(8) 0.0262(11) -0.0106(8) -0.0038(8) -0.0057(7)
C18 0.0286(10) 0.0281(9) 0.0272(12) -0.0125(9) -0.0080(9) -0.0077(8)
C19 0.0384(12) 0.0330(10) 0.0312(13) -0.0058(9) -0.0152(10) -0.0129(9)
B1 0.0189(10) 0.0231(9) 0.0304(13) -0.0133(9) -0.0102(9) -0.0012(8)

loop_
_atom_type_symbol
_atom_type_description
_atom_type_scat_dispersion_real
_atom_type_scat_dispersion_imag
_atom_type_scat_source
C C 0.0033 0.0016 'International Tables Vol C Tables 4.2.6.8 and 6.1.1.4'
O O 0.0106 0.0060 'International Tables Vol C Tables 4.2.6.8 and 6.1.1.4'
B B 0.0013 0.0007 'International Tables Vol C Tables 4.2.6.8 and 6.1.1.4'
F F 0.0171 0.0103 'International Tables Vol C Tables 4.2.6.8 and 6.1.1.4'
P P 0.1023 0.0942 'International Tables Vol C Tables 4.2.6.8 and 6.1.1.4'
H H 0.0000 0.0000 'International Tables Vol C Tables 4.2.6.8 and 6.1.1.4'

loop_
_geom_angle_atom_site_label_1
_geom_angle_atom_site_label_2
_geom_angle_atom_site_label_3
_geom_angle
C1 P1 C23 110.48(9)
C1 P1 C17 111.98(9)
C23 P1 C17 114.70(8)
C1 P1 C29 109.28(8)
C23 P1 C29 105.42(9)
C17 P1 C29 104.49(9)
C13 O1 B1 106.10(13)
C12 O2 B1 106.95(14)
C33 C32 C31 119.9(2)
C33 C32 H32A 120.0
C31 C32 H32A 120.0
C32 C33 C34 120.6(2)
C32 C33 H33A 119.7
C34 C33 H33A 119.7
C33 C34 C29 120.0(2)
C33 C34 H34A 120.0
C29 C34 H34A 120.0
C30 C29 C34 118.74(18)
C30 C29 P1 121.13(14)
C34 C29 P1 120.11(15)
C2 C1 C14 119.92(16)
C2 C1 P1 116.65(14)
C14 C1 P1 123.39(13)
C13 C14 C1 125.57(16)
C13 C14 C15 116.07(16)
C1 C14 C15 118.35(15)
O1 C13 C12 111.47(15)
O1 C13 C14 125.70(16)
C12 C13 C14 122.83(16)
C46 C41 C42 112.65(18)
C46 C41 B1 126.69(16)
C42 C41 B1 120.51(15)
F6 C42 C43 116.05(16)
F6 C42 C41 119.37(18)
C43 C42 C41 124.54(17)
F7 C43 C44 119.72(19)
F7 C43 C42 120.51(18)
C44 C43 C42 119.70(17)
F8 C44 C43 121.35(18)
F8 C44 C45 120.33(18)
C43 C44 C45 118.26(19)
C21 C20 C19 119.9(2)
C21 C20 H20A 120.0
C19 C20 H20A 120.0
C22 C21 C20 120.4(2)
C22 C21 H21A 119.8
C20 C21 H21A 119.8
C21 C22 C17 120.17(19)
C21 C22 H22A 119.9
C17 C22 H22A 119.9
C18 C17 C22 119.18(19)
C18 C17 P1 121.95(14)
C22 C17 P1 118.52(14)
C32 C31 C30 120.3(2)
C32 C31 H31A 119.9
C30 C31 H31A 119.9
C29 C30 C31 120.4(2)
C29 C30 H30A 119.8
C31 C30 H30A 119.8
C28 C23 C24 119.93(16)
C28 C23 P1 119.84(14)
C24 C23 P1 120.10(14)
C23 C28 C27 119.68(18)
C23 C28 H28A 120.2
C27 C28 H28A 120.2
C26 C27 C28 120.07(19)
C26 C27 H27A 120.0
C28 C27 H27A 120.0
C25 C26 C27 120.45(18)
C25 C26 H26A 119.8
C27 C26 H26A 119.8
C26 C25 C24 120.08(18)
C26 C25 H25A 120.0
C24 C25 H25A 120.0
C25 C24 C23 119.78(19)
C25 C24 H24A 120.1
C23 C24 H24A 120.1
O2 C12 C13 112.11(15)
O2 C12 C11 124.91(16)
C13 C12 C11 122.98(16)
F10 C46 C45 115.03(16)
F10 C46 C41 120.38(18)
C45 C46 C41 124.59(17)
F9 C45 C46 120.58(17)
F9 C45 C44 119.32(18)
C46 C45 C44 120.08(18)
C36 C35 C40 113.78(16)
C36 C35 B1 123.97(16)
C40 C35 B1 122.24(16)
F1 C36 C35 121.09(15)
F1 C36 C37 115.39(16)
C35 C36 C37 123.50(17)
F2 C37 C38 119.74(16)
F2 C37 C36 120.33(17)
C38 C37 C36 119.94(17)
F3 C38 C39 120.21(17)
F3 C38 C37 120.25(17)
C39 C38 C37 119.55(16)
F4 C39 C38 119.99(16)
F4 C39 C40 121.39(17)
C38 C39 C40 118.59(17)
F5 C40 C35 119.42(16)
F5 C40 C39 115.90(16)
C35 C40 C39 124.59(17)
C10 C11 C12 123.60(16)
C10 C11 C16 120.46(16)
C12 C11 C16 115.88(16)
C9 C10 C11 120.10(17)
C9 C10 H10A 119.9
C11 C10 H10A 119.9
C8 C9 C10 120.48(18)
C8 C9 H9A 119.8
C10 C9 H9A 119.8
C9 C8 C7 121.18(17)
C9 C8 H8A 119.4
C7 C8 H8A 119.4
C8 C7 C16 119.47(17)
C8 C7 C6 122.08(17)
C16 C7 C6 118.44(18)
C5 C6 C7 121.73(17)
C5 C6 H6A 119.1
C7 C6 H6A 119.1
C6 C5 C4 121.12(18)
C6 C5 H5A 119.4
C4 C5 H5A 119.4
C3 C4 C15 119.99(17)
C3 C4 C5 121.19(17)
C15 C4 C5 118.82(18)
C4 C15 C16 119.67(16)
C4 C15 C14 119.63(17)
C16 C15 C14 120.69(15)
C7 C16 C15 120.20(16)
C7 C16 C11 118.29(17)
C15 C16 C11 121.49(16)
C2 C3 C4 120.80(17)
C2 C3 H3A 119.6
C4 C3 H3A 119.6
C3 C2 C1 121.30(18)
C3 C2 H2A 119.4
C1 C2 H2A 119.4
C17 C18 C19 119.96(18)
C17 C18 H18A 120.0
C19 C18 H18A 120.0
C20 C19 C18 120.29(19)
C20 C19 H19A 119.9
C18 C19 H19A 119.9
O2 B1 O1 103.31(14)
O2 B1 C41 110.91(15)
O1 B1 C41 109.00(15)
O2 B1 C35 110.04(15)
O1 B1 C35 110.03(15)
C41 B1 C35 113.10(14)

loop_
_geom_bond_atom_site_label_1
_geom_bond_atom_site_label_2
_geom_bond_distance
P1 C1 1.7946(18)
P1 C23 1.8006(17)
P1 C17 1.804(2)
P1 C29 1.8142(19)
F8 C44 1.339(2)
F10 C46 1.352(2)
F6 C42 1.353(2)
F7 C43 1.345(2)
F4 C39 1.345(2)
F5 C40 1.353(2)
F3 C38 1.3507(19)
F2 C37 1.349(2)
O1 C13 1.361(2)
O1 B1 1.518(2)
O2 C12 1.342(2)
O2 B1 1.506(2)
C32 C33 1.375(3)
C32 C31 1.376(3)
C32 H32A 0.9500
C33 C34 1.381(3)
C33 H33A 0.9500
C34 C29 1.399(3)
C34 H34A 0.9500
C29 C30 1.393(3)
C1 C2 1.406(2)
C1 C14 1.430(3)
C14 C13 1.414(2)
C14 C15 1.444(2)
C13 C12 1.369(3)
C41 C46 1.389(3)
C41 C42 1.394(2)
C41 B1 1.639(3)
C42 C43 1.376(3)
C43 C44 1.376(3)
C44 C45 1.373(3)
C20 C21 1.384(3)
C20 C19 1.379(3)
C20 H20A 0.9500
C21 C22 1.381(3)
C21 H21A 0.9500
C22 C17 1.395(3)
C22 H22A 0.9500
C17 C18 1.396(3)
C31 C30 1.382(3)
C31 H31A 0.9500
C30 H30A 0.9500
C23 C28 1.393(3)
C23 C24 1.396(3)
C28 C27 1.393(3)
C28 H28A 0.9500
C27 C26 1.380(3)
C27 H27A 0.9500
C26 C25 1.385(3)
C26 H26A 0.9500
C25 C24 1.387(3)
C25 H25A 0.9500
C24 H24A 0.9500
C12 C11 1.420(2)
C46 C45 1.372(3)
C45 F9 1.351(2)
C35 C36 1.384(2)
C35 C40 1.383(3)
C35 B1 1.648(3)
C36 F1 1.349(2)
C36 C37 1.387(2)
C37 C38 1.363(3)
C38 C39 1.374(3)
C39 C40 1.387(2)
C11 C10 1.396(3)
C11 C16 1.431(2)
C10 C9 1.387(3)
C10 H10A 0.9500
C9 C8 1.386(3)
C9 H9A 0.9500
C8 C7 1.399(3)
C8 H8A 0.9500
C7 C16 1.423(2)
C7 C6 1.429(3)
C6 C5 1.345(3)
C6 H6A 0.9500
C5 C4 1.440(3)
C5 H5A 0.9500
C4 C3 1.405(3)
C4 C15 1.418(2)
C15 C16 1.424(3)
C3 C2 1.375(3)
C3 H3A 0.9500
C2 H2A 0.9500
C18 C19 1.390(3)
C18 H18A 0.9500
C19 H19A 0.9500

loop_
_geom_torsion_atom_site_label_1
_geom_torsion_atom_site_label_2
_geom_torsion_atom_site_label_3
_geom_torsion_atom_site_label_4
_geom_torsion
C31 C32 C33 C34 -0.8(3)
C32 C33 C34 C29 0.6(3)
C33 C34 C29 C30 0.4(3)
C33 C34 C29 P1 -177.89(15)
C1 P1 C29 C30 98.01(17)
C23 P1 C29 C30 -20.73(18)
C17 P1 C29 C30 -142.00(16)
C1 P1 C29 C34 -83.72(17)
C23 P1 C29 C34 157.54(15)
C17 P1 C29 C34 36.28(17)
C23 P1 C1 C2 108.52(15)
C17 P1 C1 C2 -122.30(15)
C29 P1 C1 C2 -7.02(18)
C23 P1 C1 C14 -69.25(18)
C17 P1 C1 C14 59.93(17)
C29 P1 C1 C14 175.21(15)
C2 C1 C14 C13 -178.34(17)
P1 C1 C14 C13 -0.6(3)
C2 C1 C14 C15 0.7(3)
P1 C1 C14 C15 178.42(13)
B1 O1 C13 C12 2.3(2)
B1 O1 C13 C14 -177.34(18)
C1 C14 C13 O1 1.6(3)
C15 C14 C13 O1 -177.47(16)
C1 C14 C13 C12 -178.00(18)
C15 C14 C13 C12 2.9(3)
C46 C41 C42 F6 179.69(17)
B1 C41 C42 F6 -4.4(3)
C46 C41 C42 C43 -2.5(3)
B1 C41 C42 C43 173.48(18)
F6 C42 C43 F7 0.4(3)
C41 C42 C43 F7 -177.48(18)
F6 C42 C43 C44 177.48(18)
C41 C42 C43 C44 -0.4(3)
F7 C43 C44 F8 3.5(3)
C42 C43 C44 F8 -173.54(18)
F7 C43 C44 C45 -179.12(19)
C42 C43 C44 C45 3.8(3)
C19 C20 C21 C22 0.4(3)
C20 C21 C22 C17 1.7(3)
C21 C22 C17 C18 -2.8(3)
C21 C22 C17 P1 170.64(16)
C1 P1 C17 C18 -149.14(15)
C23 P1 C17 C18 -22.21(19)
C29 P1 C17 C18 92.70(16)
C1 P1 C17 C22 37.66(18)
C23 P1 C17 C22 164.59(15)
C29 P1 C17 C22 -80.51(16)
C33 C32 C31 C30 -0.1(3)
C34 C29 C30 C31 -1.3(3)
P1 C29 C30 C31 176.98(16)
C32 C31 C30 C29 1.2(3)
C1 P1 C23 C28 6.25(18)
C17 P1 C23 C28 -121.45(16)
C29 P1 C23 C28 124.19(16)
C1 P1 C23 C24 -169.56(15)
C17 P1 C23 C24 62.75(18)
C29 P1 C23 C24 -51.62(18)
C24 C23 C28 C27 -0.8(3)
P1 C23 C28 C27 -176.60(15)
C23 C28 C27 C26 -0.2(3)
C28 C27 C26 C25 0.6(3)
C27 C26 C25 C24 0.1(3)
C26 C25 C24 C23 -1.1(3)
C28 C23 C24 C25 1.4(3)
P1 C23 C24 C25 177.21(15)
B1 O2 C12 C13 -0.1(2)
B1 O2 C12 C11 -179.54(17)
O1 C13 C12 O2 -1.5(2)
C14 C13 C12 O2 178.17(16)
O1 C13 C12 C11 177.99(16)
C14 C13 C12 C11 -2.3(3)
C42 C41 C46 F10 -178.51(18)
B1 C41 C46 F10 5.9(3)
C42 C41 C46 C45 2.1(3)
B1 C41 C46 C45 -173.50(19)
F10 C46 C45 F9 0.2(3)
C41 C46 C45 F9 179.58(18)
F10 C46 C45 C44 -178.29(19)
C41 C46 C45 C44 1.1(3)
F8 C44 C45 F9 -5.3(3)
C43 C44 C45 F9 177.36(18)
F8 C44 C45 C46 173.25(18)
C43 C44 C45 C46 -4.1(3)
C40 C35 C36 F1 -176.16(17)
B1 C35 C36 F1 2.7(3)
C40 C35 C36 C37 2.5(3)
B1 C35 C36 C37 -178.60(18)
F1 C36 C37 F2 -2.4(3)
C35 C36 C37 F2 178.84(17)
F1 C36 C37 C38 177.81(17)
C35 C36 C37 C38 -1.0(3)
F2 C37 C38 F3 0.0(3)
C36 C37 C38 F3 179.81(17)
F2 C37 C38 C39 179.54(17)
C36 C37 C38 C39 -0.7(3)
F3 C38 C39 F4 1.8(3)
C37 C38 C39 F4 -177.73(18)
F3 C38 C39 C40 179.99(17)
C37 C38 C39 C40 0.5(3)
C36 C35 C40 F5 173.68(16)
B1 C35 C40 F5 -5.2(3)
C36 C35 C40 C39 -2.8(3)
B1 C35 C40 C39 178.34(18)
F4 C39 C40 F5 3.0(3)
C38 C39 C40 F5 -175.18(17)
F4 C39 C40 C35 179.55(18)
C38 C39 C40 C35 1.4(3)
O2 C12 C11 C10 2.3(3)
C13 C12 C11 C10 -177.10(18)
O2 C12 C11 C16 179.66(16)
C13 C12 C11 C16 0.2(3)
C12 C11 C10 C9 176.94(17)
C16 C11 C10 C9 -0.3(3)
C11 C10 C9 C8 0.0(3)
C10 C9 C8 C7 0.6(3)
C9 C8 C7 C16 -0.8(3)
C9 C8 C7 C6 -179.94(18)
C8 C7 C6 C5 178.65(19)
C16 C7 C6 C5 -0.5(3)
C7 C6 C5 C4 0.0(3)
C6 C5 C4 C3 -179.97(19)
C6 C5 C4 C15 -0.2(3)
C3 C4 C15 C16 -179.32(17)
C5 C4 C15 C16 0.9(3)
C3 C4 C15 C14 1.2(3)
C5 C4 C15 C14 -178.57(17)
C13 C14 C15 C4 177.93(16)
C1 C14 C15 C4 -1.2(3)
C13 C14 C15 C16 -1.6(2)
C1 C14 C15 C16 179.30(16)
C8 C7 C16 C15 -177.98(17)
C6 C7 C16 C15 1.2(3)
C8 C7 C16 C11 0.5(3)
C6 C7 C16 C11 179.68(16)
C4 C15 C16 C7 -1.4(3)
C14 C15 C16 C7 178.08(16)
C4 C15 C16 C11 -179.87(16)
C14 C15 C16 C11 -0.4(3)
C10 C11 C16 C7 0.0(3)
C12 C11 C16 C7 -177.42(16)
C10 C11 C16 C15 178.50(17)
C12 C11 C16 C15 1.1(3)
C15 C4 C3 C2 -0.6(3)
C5 C4 C3 C2 179.11(18)
C4 C3 C2 C1 0.1(3)
C14 C1 C2 C3 -0.2(3)
P1 C1 C2 C3 -178.04(15)
C22 C17 C18 C19 1.7(3)
P1 C17 C18 C19 -171.44(15)
C21 C20 C19 C18 -1.5(3)
C17 C18 C19 C20 0.4(3)
C12 O2 B1 O1 1.37(18)
C12 O2 B1 C41 -115.28(15)
C12 O2 B1 C35 118.81(16)
C13 O1 B1 O2 -2.19(18)
C13 O1 B1 C41 115.80(15)
C13 O1 B1 C35 -119.65(16)
C46 C41 B1 O2 -130.40(19)
C42 C41 B1 O2 54.3(2)
C46 C41 B1 O1 116.50(19)
C42 C41 B1 O1 -58.8(2)
C46 C41 B1 C35 -6.2(3)
C42 C41 B1 C35 178.45(17)
C36 C35 B1 O2 25.5(2)
C40 C35 B1 O2 -155.76(17)
C36 C35 B1 O1 138.67(18)
C40 C35 B1 O1 -42.6(2)
C36 C35 B1 C41 -99.2(2)
C40 C35 B1 C41 79.6(2)
